data_4305516
loop_
_publ_author_name
'Karsten Krogh-Jespersen'
'Robert T. Stibrany'
'Elizabeth John'
'John D. Westbrook'
'Thomas J. Emge'
'Michael J. Clarke'
'Joseph A. Potenza'
'Harvey J. Schugar'

_publ_contact_author
;
  Joseph A. Potenza
  Department of Chemistry and Chemical Biology
  Rutgers, The State University of New Jersey
  610 Taylor Road
  Piscataway, New Jersey 08801 USA
;
_publ_contact_author_email potenza@rutchem.com
_publ_section_title
;
Solid-State Changes in Ligand-to-Metal Charge-Transfer Spectra of
(NH3)5RuIII(2,4-dihydroxybenzoate) and (NH3)5RuIII(xanthine) Chromophores
;
_journal_name_full 'Inorganic Chemistry'
_journal_page_first 9813
_journal_page_last 9827
_journal_paper_doi 10.1021/ic800511g
_journal_volume 47
_journal_year 2008
_chemical_formula_moiety 'C7 H20 N5 O4 Ru, O4 S, 2(H2 O)'
_chemical_formula_sum 'C7 H24 N5 O10 Ru S'
_chemical_formula_weight 471.44
_chemical_name_common 3
_chemical_name_systematic
; 
 [(NH~3~)~5~Ru(III))(2,4-dihydroxybenzoate)] ^.^SO~4~^.^2 H~2~O 
;
_space_group_IT_number 14
_symmetry_cell_setting monoclinic
_symmetry_space_group_name_Hall '-P 2ybc'
_symmetry_space_group_name_H-M 'P 1 21/c 1'
_atom_sites_solution_hydrogens geom
_atom_sites_solution_primary direct
_atom_sites_solution_secondary difmap
_audit_creation_method SHELXL-97
_cell_angle_alpha 90.000(10)
_cell_angle_beta 107.820(10)
_cell_angle_gamma 90.000(10)
_cell_formula_units_Z 4
_cell_length_a 15.4410(10)
_cell_length_b 7.7410(7)
_cell_length_c 15.0160(10)
_cell_measurement_reflns_used 25
_cell_measurement_temperature 297(1)
_cell_measurement_theta_max 18.9
_cell_measurement_theta_min 9.8
_cell_volume 1708.7(2)
_computing_cell_refinement 'Enraf-Nonius SDP (1985)'
_computing_data_collection 'Enraf-Nonius SDP (1985)'
_computing_data_reduction 'CAD-4-PC (Enraf-Nonius, 1993)'
_computing_molecular_graphics 'ORTEPIII (Burnett & Johnson, 1996), ORTEP32 (Farrugia, 1997)'
_computing_publication_material 'SHELXTL (Bruker, 2000)'
_computing_structure_refinement 'SHELXL-97 (Sheldrick, 1997)'
_computing_structure_solution 'SHELXS (Sheldrick, 1990)'
_diffrn_ambient_temperature 297(1)
_diffrn_measured_fraction_theta_full 0.835
_diffrn_measured_fraction_theta_max 0.835
_diffrn_measurement_device_type 'Enraf-Nonius CAD-4'
_diffrn_measurement_method 'scintillation counter'
_diffrn_radiation_monochromator graphite
_diffrn_radiation_source 'fine-focus sealed tube'
_diffrn_radiation_type MoK\a
_diffrn_radiation_wavelength 0.71073
_diffrn_reflns_av_R_equivalents 0.0000
_diffrn_reflns_av_sigmaI/netI 0.0187
_diffrn_reflns_limit_h_max 16
_diffrn_reflns_limit_h_min 0
_diffrn_reflns_limit_k_max 8
_diffrn_reflns_limit_k_min 0
_diffrn_reflns_limit_l_max 15
_diffrn_reflns_limit_l_min -16
_diffrn_reflns_number 2047
_diffrn_reflns_theta_full 23.09
_diffrn_reflns_theta_max 23.09
_diffrn_reflns_theta_min 2.77
_diffrn_standards_decay_% 1.0
_diffrn_standards_interval_count 300
_diffrn_standards_number 3
_exptl_absorpt_coefficient_mu 1.098
_exptl_absorpt_correction_T_max 1.00
_exptl_absorpt_correction_T_min 0.87
_exptl_absorpt_correction_type psi-scan
_exptl_absorpt_process_details '(North et al., 1968)'
_exptl_crystal_colour red
_exptl_crystal_density_diffrn 1.833
_exptl_crystal_density_method 'not measured'
_exptl_crystal_description prism
_exptl_crystal_F_000 964
_exptl_crystal_size_max 0.35
_exptl_crystal_size_mid 0.30
_exptl_crystal_size_min 0.26
_refine_diff_density_max 0.717
_refine_diff_density_min -0.745
_refine_diff_density_rms 0.078
_refine_ls_extinction_method none
_refine_ls_goodness_of_fit_ref 1.000
_refine_ls_hydrogen_treatment constr
_refine_ls_matrix_type full
_refine_ls_number_parameters 242
_refine_ls_number_reflns 2012
_refine_ls_number_restraints 0
_refine_ls_restrained_S_all 1.000
_refine_ls_R_factor_all 0.0316
_refine_ls_R_factor_gt 0.0316
_refine_ls_shift/su_max 0.000
_refine_ls_shift/su_mean 0.000
_refine_ls_structure_factor_coef Fsqd
_refine_ls_weighting_details 'calc w=1/[\s^2^(Fo^2^)+(0.0589P)^2^+2.7330P] where P=(Fo^2^+2Fc^2^)/3'
_refine_ls_weighting_scheme calc
_refine_ls_wR_factor_gt 0.0826
_refine_ls_wR_factor_ref 0.0826
_reflns_number_gt 2012
_reflns_number_total 2012
_reflns_threshold_expression I>2\s(I)
_cod_data_source_file ic800511g_si_001_6.cif
_cod_data_source_block rured
_cod_depositor_comments
;
The following automatic conversions were performed:
'_symmetry_cell_setting' value 'Monoclinic' changed to 'monoclinic'
according to '/home/saulius/struct/CIF-dictionaries/cif_core.dic'
dictionary named 'cif_core.dic' version 2.4.1 from 2010-06-29.

Automatic conversion script
Id: cif_fix_enum 1527 2010-12-29 10:47:43Z saulius 
;
_cod_original_sg_symbol_H-M 'P 21/c'
_cod_database_code 4305516

loop_
_symmetry_equiv_pos_as_xyz
'x, y, z'
'x, -y+1/2, z+1/2'
'-x, -y, -z'
'-x, y-1/2, -z-1/2'

loop_
_atom_site_label
_atom_site_type_symbol
_atom_site_fract_x
_atom_site_fract_y
_atom_site_fract_z
_atom_site_U_iso_or_equiv
_atom_site_adp_type
_atom_site_occupancy
_atom_site_symmetry_multiplicity
_atom_site_calc_flag
_atom_site_refinement_flags
_atom_site_disorder_assembly
_atom_site_disorder_group
Ru1 Ru 0.27618(2) 0.35991(4) 0.85679(2) 0.02958(16) Uani 1 1 d . . .
O1 O 0.0568(2) 0.4540(5) 0.7731(3) 0.0574(10) Uani 1 1 d . . .
O2 O 0.1619(2) 0.3338(5) 0.8923(2) 0.0485(9) Uani 1 1 d . . .
O3 O -0.1098(2) 0.4502(6) 0.7746(3) 0.0660(12) Uani 1 1 d . . .
H3O H -0.0664 0.4766 0.7567 0.099 Uiso 1 1 calc R . .
O4 O -0.1728(3) 0.1908(6) 1.0361(3) 0.0634(11) Uani 1 1 d . . .
H4O H -0.2253 0.2050 1.0027 0.095 Uiso 1 1 calc R . .
N1 N 0.2560(3) 0.6258(5) 0.8281(3) 0.0486(11) Uani 1 1 d . . .
H1A H 0.2009 0.6559 0.8299 0.073 Uiso 1 1 calc R . .
H1B H 0.2605 0.6479 0.7715 0.073 Uiso 1 1 calc R . .
H1C H 0.2980 0.6858 0.8707 0.073 Uiso 1 1 calc R . .
N2 N 0.2130(3) 0.3131(6) 0.7146(3) 0.0514(11) Uani 1 1 d . . .
H2A H 0.2056 0.1999 0.7049 0.077 Uiso 1 1 calc R . .
H2B H 0.2475 0.3545 0.6817 0.077 Uiso 1 1 calc R . .
H2C H 0.1590 0.3650 0.6965 0.077 Uiso 1 1 calc R . .
N3 N 0.4021(3) 0.3794(5) 0.8336(3) 0.0430(10) Uani 1 1 d . . .
H3A H 0.4296 0.4761 0.8595 0.064 Uiso 1 1 calc R . .
H3B H 0.3941 0.3815 0.7723 0.064 Uiso 1 1 calc R . .
H3C H 0.4363 0.2889 0.8590 0.064 Uiso 1 1 calc R . .
N4 N 0.2933(3) 0.0926(5) 0.8822(3) 0.0480(11) Uani 1 1 d . . .
H4A H 0.3214 0.0747 0.9427 0.072 Uiso 1 1 calc R . .
H4B H 0.3266 0.0489 0.8486 0.072 Uiso 1 1 calc R . .
H4C H 0.2391 0.0414 0.8660 0.072 Uiso 1 1 calc R . .
N5 N 0.3370(3) 0.4037(5) 0.9993(3) 0.0425(10) Uani 1 1 d . . .
H5A H 0.3294 0.5137 1.0124 0.064 Uiso 1 1 calc R . .
H5B H 0.3962 0.3803 1.0144 0.064 Uiso 1 1 calc R . .
H5C H 0.3115 0.3357 1.0320 0.064 Uiso 1 1 calc R . .
C1 C 0.0795(3) 0.3790(6) 0.8491(3) 0.0397(11) Uani 1 1 d . . .
C2 C 0.0126(3) 0.3331(6) 0.8983(3) 0.0364(11) Uani 1 1 d . . .
C3 C 0.0385(3) 0.2539(7) 0.9848(3) 0.0486(13) Uani 1 1 d . . .
H3 H 0.0999 0.2298 1.0129 0.058 Uiso 1 1 calc R . .
C4 C -0.0226(3) 0.2090(8) 1.0312(4) 0.0530(14) Uani 1 1 d . . .
H4 H -0.0027 0.1580 1.0900 0.064 Uiso 1 1 calc R . .
C5 C -0.1140(3) 0.2409(7) 0.9889(3) 0.0462(12) Uani 1 1 d . . .
C6 C -0.1424(3) 0.3206(7) 0.9034(3) 0.0435(12) Uani 1 1 d . . .
H6 H -0.2040 0.3429 0.8755 0.052 Uiso 1 1 calc R . .
C7 C -0.0795(3) 0.3688(6) 0.8579(3) 0.0416(12) Uani 1 1 d . . .
S1 S 0.38971(9) 0.59112(16) 0.61885(9) 0.0431(3) Uani 1 1 d . . .
O5 O 0.3472(3) 0.7151(6) 0.5453(3) 0.0733(13) Uani 1 1 d . . .
O6A O 0.4809(16) 0.557(3) 0.6340(10) 0.079(4) Uani 0.50 1 d P . .
O6B O 0.4745(16) 0.557(3) 0.5874(10) 0.079(4) Uani 0.50 1 d P . .
O7 O 0.3379(3) 0.4330(5) 0.6070(3) 0.0704(11) Uani 1 1 d . . .
O8A O 0.3682(14) 0.675(4) 0.702(2) 0.095(6) Uani 0.50 1 d P . .
O8B O 0.4186(14) 0.655(4) 0.711(2) 0.095(6) Uani 0.50 1 d P . .
O1W O 0.4675(3) 0.7794(6) 0.4323(3) 0.0618(11) Uani 1 1 d . . .
H1WA H 0.484(5) 0.703(10) 0.405(5) 0.093 Uiso 1 1 d . . .
H1WB H 0.457(5) 0.757(10) 0.478(5) 0.093 Uiso 1 1 d . . .
O2W O 0.3663(3) 0.0131(7) 0.7208(4) 0.0731(13) Uani 1 1 d . . .
H2WA H 0.374(6) -0.088(11) 0.715(6) 0.110 Uiso 1 1 d . . .
H2WB H 0.421(6) 0.038(11) 0.743(6) 0.110 Uiso 1 1 d . . .

loop_
_atom_site_aniso_label
_atom_site_aniso_U_11
_atom_site_aniso_U_22
_atom_site_aniso_U_33
_atom_site_aniso_U_23
_atom_site_aniso_U_13
_atom_site_aniso_U_12
Ru1 0.0252(2) 0.0306(2) 0.0338(2) -0.00014(15) 0.01029(16) -0.00139(15)
O1 0.040(2) 0.081(3) 0.053(2) 0.026(2) 0.0167(17) 0.0117(19)
O2 0.0282(18) 0.071(2) 0.0468(19) 0.0160(18) 0.0126(16) 0.0035(17)
O3 0.0338(19) 0.103(3) 0.060(2) 0.030(2) 0.0131(17) 0.017(2)
O4 0.046(2) 0.094(3) 0.059(2) -0.002(2) 0.0281(19) -0.018(2)
N1 0.054(3) 0.041(2) 0.057(3) 0.008(2) 0.026(2) 0.008(2)
N2 0.044(2) 0.070(3) 0.038(2) -0.002(2) 0.0089(19) -0.012(2)
N3 0.037(2) 0.045(2) 0.050(2) 0.0009(19) 0.0182(19) -0.0005(19)
N4 0.054(3) 0.033(2) 0.058(3) 0.000(2) 0.019(2) -0.003(2)
N5 0.046(2) 0.039(2) 0.042(2) 0.0003(18) 0.0125(19) -0.0033(19)
C1 0.030(3) 0.044(3) 0.044(3) 0.000(2) 0.011(2) 0.001(2)
C2 0.025(2) 0.042(3) 0.043(3) 0.000(2) 0.011(2) 0.000(2)
C3 0.027(2) 0.067(4) 0.049(3) 0.007(3) 0.007(2) 0.000(2)
C4 0.041(3) 0.075(4) 0.043(3) 0.009(3) 0.013(2) -0.005(3)
C5 0.040(3) 0.057(3) 0.048(3) -0.012(3) 0.023(2) -0.011(2)
C6 0.024(2) 0.058(3) 0.049(3) -0.006(2) 0.010(2) -0.003(2)
C7 0.031(3) 0.047(3) 0.046(3) 0.000(2) 0.010(2) 0.002(2)
S1 0.0501(8) 0.0340(7) 0.0463(7) 0.0014(5) 0.0164(6) 0.0008(6)
O5 0.050(2) 0.063(3) 0.102(3) 0.042(2) 0.017(2) 0.006(2)
O6A 0.049(4) 0.080(4) 0.118(13) 0.023(12) 0.040(11) 0.016(3)
O6B 0.049(4) 0.080(4) 0.118(13) 0.023(12) 0.040(11) 0.016(3)
O7 0.086(3) 0.049(2) 0.083(3) 0.001(2) 0.035(2) -0.020(2)
O8A 0.18(2) 0.056(6) 0.059(5) -0.007(4) 0.054(14) -0.011(13)
O8B 0.18(2) 0.056(6) 0.059(5) -0.007(4) 0.054(14) -0.011(13)
O1W 0.070(3) 0.053(2) 0.068(3) 0.007(2) 0.029(2) 0.005(2)
O2W 0.064(3) 0.071(3) 0.079(3) -0.026(3) 0.014(2) 0.009(2)

loop_
_atom_type_symbol
_atom_type_description
_atom_type_scat_dispersion_real
_atom_type_scat_dispersion_imag
_atom_type_scat_source
C C 0.0033 0.0016 'International Tables Vol C Tables 4.2.6.8 and 6.1.1.4'
H H 0.0000 0.0000 'International Tables Vol C Tables 4.2.6.8 and 6.1.1.4'
N N 0.0061 0.0033 'International Tables Vol C Tables 4.2.6.8 and 6.1.1.4'
O O 0.0106 0.0060 'International Tables Vol C Tables 4.2.6.8 and 6.1.1.4'
S S 0.1246 0.1234 'International Tables Vol C Tables 4.2.6.8 and 6.1.1.4'
Ru Ru -1.2594 0.8363 'International Tables Vol C Tables 4.2.6.8 and 6.1.1.4'

loop_
_geom_angle_atom_site_label_1
_geom_angle_atom_site_label_2
_geom_angle_atom_site_label_3
_geom_angle
_geom_angle_site_symmetry_1
_geom_angle_site_symmetry_3
_geom_angle_publ_flag
O2 Ru1 N3 174.22(14) . . ?
O2 Ru1 N5 84.26(15) . . ?
N3 Ru1 N5 90.54(16) . . ?
O2 Ru1 N2 94.64(15) . . ?
N3 Ru1 N2 90.53(16) . . ?
N5 Ru1 N2 178.79(15) . . ?
O2 Ru1 N4 85.69(16) . . ?
N3 Ru1 N4 91.69(16) . . ?
N5 Ru1 N4 88.95(16) . . ?
N2 Ru1 N4 90.46(18) . . ?
O2 Ru1 N1 93.74(16) . . ?
N3 Ru1 N1 89.01(16) . . ?
N5 Ru1 N1 92.48(17) . . ?
N2 Ru1 N1 88.10(19) . . ?
N4 Ru1 N1 178.40(17) . . ?
C1 O2 Ru1 130.8(3) . . ?
C7 O3 H3O 109.5 . . ?
C5 O4 H4O 109.5 . . ?
Ru1 N1 H1A 109.5 . . ?
Ru1 N1 H1B 109.5 . . ?
H1A N1 H1B 109.5 . . ?
Ru1 N1 H1C 109.5 . . ?
H1A N1 H1C 109.5 . . ?
H1B N1 H1C 109.5 . . ?
Ru1 N2 H2A 109.5 . . ?
Ru1 N2 H2B 109.5 . . ?
H2A N2 H2B 109.5 . . ?
Ru1 N2 H2C 109.5 . . ?
H2A N2 H2C 109.5 . . ?
H2B N2 H2C 109.5 . . ?
Ru1 N3 H3A 109.5 . . ?
Ru1 N3 H3B 109.5 . . ?
H3A N3 H3B 109.5 . . ?
Ru1 N3 H3C 109.5 . . ?
H3A N3 H3C 109.5 . . ?
H3B N3 H3C 109.5 . . ?
Ru1 N4 H4A 109.5 . . ?
Ru1 N4 H4B 109.5 . . ?
H4A N4 H4B 109.5 . . ?
Ru1 N4 H4C 109.5 . . ?
H4A N4 H4C 109.5 . . ?
H4B N4 H4C 109.5 . . ?
Ru1 N5 H5A 109.5 . . ?
Ru1 N5 H5B 109.5 . . ?
H5A N5 H5B 109.5 . . ?
Ru1 N5 H5C 109.5 . . ?
H5A N5 H5C 109.5 . . ?
H5B N5 H5C 109.5 . . ?
O1 C1 O2 123.5(4) . . ?
O1 C1 C2 122.0(4) . . ?
O2 C1 C2 114.5(4) . . ?
C3 C2 C7 117.5(4) . . ?
C3 C2 C1 121.9(4) . . ?
C7 C2 C1 120.5(4) . . ?
C4 C3 C2 122.8(5) . . ?
C4 C3 H3 118.6 . . ?
C2 C3 H3 118.6 . . ?
C3 C4 C5 118.9(5) . . ?
C3 C4 H4 120.5 . . ?
C5 C4 H4 120.5 . . ?
C6 C5 O4 122.7(5) . . ?
C6 C5 C4 120.1(5) . . ?
O4 C5 C4 117.2(5) . . ?
C5 C6 C7 120.4(4) . . ?
C5 C6 H6 119.8 . . ?
C7 C6 H6 119.8 . . ?
O3 C7 C2 121.0(4) . . ?
O3 C7 C6 118.8(4) . . ?
C2 C7 C6 120.2(5) . . ?
O6A S1 O8B 84.5(10) . . ?
O6A S1 O7 111.1(12) . . ?
O8B S1 O7 114.8(12) . . ?
O6A S1 O5 116.7(8) . . ?
O8B S1 O5 116.4(11) . . ?
O7 S1 O5 111.1(3) . . ?
O6A S1 O8A 114.3(11) . . ?
O7 S1 O8A 102.3(11) . . ?
O5 S1 O8A 100.1(10) . . ?
O8B S1 O6B 108.4(11) . . ?
O7 S1 O6B 107.9(10) . . ?
O5 S1 O6B 96.3(7) . . ?
O8A S1 O6B 137.5(12) . . ?
O6B O6A S1 91(4) . . ?
O6A O6B S1 63(3) . . ?
O8B O8A S1 66(4) . . ?
O8A O8B S1 84(4) . . ?
H1WA O1W H1WB 118(8) . . ?
H2WA O2W H2WB 96(8) . . ?

loop_
_geom_bond_atom_site_label_1
_geom_bond_atom_site_label_2
_geom_bond_distance
_geom_bond_site_symmetry_2
_geom_bond_publ_flag
Ru1 O2 2.004(3) . ?
Ru1 N3 2.083(4) . ?
Ru1 N5 2.085(4) . ?
Ru1 N2 2.090(4) . ?
Ru1 N4 2.106(4) . ?
Ru1 N1 2.106(4) . ?
O1 C1 1.232(6) . ?
O2 C1 1.287(6) . ?
O3 C7 1.350(6) . ?
O3 H3O 0.8200 . ?
O4 C5 1.369(6) . ?
O4 H4O 0.8200 . ?
N1 H1A 0.8900 . ?
N1 H1B 0.8900 . ?
N1 H1C 0.8900 . ?
N2 H2A 0.8900 . ?
N2 H2B 0.8900 . ?
N2 H2C 0.8900 . ?
N3 H3A 0.8900 . ?
N3 H3B 0.8900 . ?
N3 H3C 0.8900 . ?
N4 H4A 0.8900 . ?
N4 H4B 0.8900 . ?
N4 H4C 0.8900 . ?
N5 H5A 0.8900 . ?
N5 H5B 0.8900 . ?
N5 H5C 0.8900 . ?
C1 C2 1.485(7) . ?
C2 C3 1.380(7) . ?
C2 C7 1.393(6) . ?
C3 C4 1.379(7) . ?
C3 H3 0.9300 . ?
C4 C5 1.381(7) . ?
C4 H4 0.9300 . ?
C5 C6 1.369(7) . ?
C6 C7 1.399(7) . ?
C6 H6 0.9300 . ?
S1 O6A 1.38(2) . ?
S1 O8B 1.40(3) . ?
S1 O7 1.443(4) . ?
S1 O5 1.459(4) . ?
S1 O8A 1.53(2) . ?
S1 O6B 1.54(2) . ?
O6A O6B 0.68(2) . ?
O8A O8B 0.76(3) . ?
O1W H1WA 0.80(7) . ?
O1W H1WB 0.77(7) . ?
O2W H2WA 0.80(9) . ?
O2W H2WB 0.83(8) . ?

loop_
_geom_hbond_atom_site_label_D
_geom_hbond_atom_site_label_H
_geom_hbond_atom_site_label_A
_geom_hbond_distance_DH
_geom_hbond_distance_HA
_geom_hbond_distance_DA
_geom_hbond_angle_DHA
_geom_hbond_site_symmetry_A
O3 H3O O1 0.82 1.85 2.580(5) 147.4 .
O4 H4O O5 0.82 1.80 2.601(6) 165.5 4_557
O1W H1WB O5 0.77(7) 2.25(7) 2.917(6) 146(7) .
O1W H1WA O6A 0.80(7) 2.21(8) 2.98(3) 161(7) 3_666
O1W H1WB O6A 0.77(7) 2.74(8) 3.432(16) 151(7) .
O2W H2WA O8A 0.80(9) 1.84(9) 2.63(3) 168(9) 1_545
O2W H2WB O6A 0.83(8) 2.00(9) 2.70(2) 142(8) 4_657
O1W H1WA O6B 0.80(7) 2.10(8) 2.80(3) 145(7) 3_666
O1W H1WB O6B 0.77(7) 2.22(8) 2.872(18) 144(8) .
O2W H2WA O8B 0.80(9) 2.11(9) 2.90(3) 170(9) 1_545
O2W H2WB O6B 0.83(8) 2.56(8) 3.18(2) 132(7) 4_657

loop_
_geom_torsion_atom_site_label_1
_geom_torsion_atom_site_label_2
_geom_torsion_atom_site_label_3
_geom_torsion_atom_site_label_4
_geom_torsion
_geom_torsion_site_symmetry_1
_geom_torsion_site_symmetry_2
_geom_torsion_site_symmetry_3
_geom_torsion_site_symmetry_4
_geom_torsion_publ_flag
N5 Ru1 O2 C1 143.3(5) . . . . ?
N2 Ru1 O2 C1 -37.2(5) . . . . ?
N4 Ru1 O2 C1 -127.3(5) . . . . ?
N1 Ru1 O2 C1 51.2(5) . . . . ?
Ru1 O2 C1 O1 -1.1(8) . . . . ?
Ru1 O2 C1 C2 178.8(3) . . . . ?
O1 C1 C2 C3 -178.0(5) . . . . ?
O2 C1 C2 C3 2.1(7) . . . . ?
O1 C1 C2 C7 2.2(7) . . . . ?
O2 C1 C2 C7 -177.7(4) . . . . ?
C7 C2 C3 C4 0.4(8) . . . . ?
C1 C2 C3 C4 -179.5(5) . . . . ?
C2 C3 C4 C5 1.4(9) . . . . ?
C3 C4 C5 C6 -1.9(9) . . . . ?
C3 C4 C5 O4 178.5(5) . . . . ?
O4 C5 C6 C7 -179.8(5) . . . . ?
C4 C5 C6 C7 0.6(8) . . . . ?
C3 C2 C7 O3 178.2(5) . . . . ?
C1 C2 C7 O3 -1.9(7) . . . . ?
C3 C2 C7 C6 -1.7(7) . . . . ?
C1 C2 C7 C6 178.1(4) . . . . ?
C5 C6 C7 O3 -178.7(5) . . . . ?
C5 C6 C7 C2 1.2(8) . . . . ?
O8B S1 O6A O6B -158(5) . . . . ?
O7 S1 O6A O6B 88(4) . . . . ?
O5 S1 O6A O6B -41(5) . . . . ?
O8A S1 O6A O6B -157(4) . . . . ?
O8B S1 O6B O6A 23(5) . . . . ?
O7 S1 O6B O6A -102(5) . . . . ?
O5 S1 O6B O6A 144(4) . . . . ?
O8A S1 O6B O6A 32(6) . . . . ?
O6A S1 O8A O8B -1(5) . . . . ?
O7 S1 O8A O8B 119(4) . . . . ?
O5 S1 O8A O8B -127(4) . . . . ?
O6B S1 O8A O8B -16(5) . . . . ?
O6A S1 O8B O8A 179(4) . . . . ?
O7 S1 O8B O8A -71(4) . . . . ?
O5 S1 O8B O8A 62(4) . . . . ?
O6B S1 O8B O8A 169(4) . . . . ?
